data_2021400
loop_
_publ_author_name
'Dutkiewicz, Grzegorz'
'Dutkiewicz, Edward'
'Kubicki, Maciej'

_publ_section_title
;
 Cocrystals of pyrazine and benzene polycarboxylic acids
;
_journal_issue 11
_journal_name_full 'Acta Crystallographica Section C'
_journal_page_first 1420
_journal_page_last 1426
_journal_paper_doi 10.1107/S2053229618013669
_journal_volume 74
_journal_year 2018
_chemical_formula_iupac '3C4 H4 N2, C10 H6 O8'
_chemical_formula_moiety '3(C4 H4 N2), C10 H6 O8'
_chemical_formula_sum 'C22 H18 N6 O8'
_chemical_formula_weight 494.42
_chemical_name_common
;
Pyrazine--pyromellitic acid (3/1)
;
_chemical_name_systematic
;
Pyrazine--benzene-1,2,4,5-tetracarboxylic acid (3/1)
;
_space_group_crystal_system monoclinic
_space_group_IT_number 14
_space_group_name_Hall '-P 2ybc'
_space_group_name_H-M_alt 'P 1 21/c 1'
_symmetry_space_group_name_Hall '-P 2ybc'
_symmetry_space_group_name_H-M 'P 1 21/c 1'
_atom_sites_solution_hydrogens difmap
_audit_creation_method SHELXL-2014/7
_cell_angle_alpha 90
_cell_angle_beta 96.967(9)
_cell_angle_gamma 90
_cell_formula_units_Z 2
_cell_length_a 7.0481(7)
_cell_length_b 22.365(2)
_cell_length_c 7.2120(7)
_cell_measurement_reflns_used 1334
_cell_measurement_temperature 295(2)
_cell_measurement_theta_max 26.1170
_cell_measurement_theta_min 3.9380
_cell_volume 1128.44(19)
_computing_cell_refinement
;
CrysAlis PRO (Rigaku OD, 2015)
;
_computing_data_collection
;
CrysAlis PRO (Rigaku OD, 2015)
;
_computing_data_reduction
;
CrysAlis PRO (Rigaku OD, 2015)
;
_computing_molecular_graphics
;
Mercury (Macrae <i>et al.</i>,  2008)
;
_computing_publication_material
;
SHELXL2014 (Sheldrick, 2015b)
;
_computing_structure_refinement
;
SHELXL2014 (Sheldrick, 2015b)
;
_computing_structure_solution
;
SHELXT (Sheldrick, 2015a)
;
_diffrn_ambient_temperature 295(2)
_diffrn_detector 'CCD plate'
_diffrn_detector_area_resol_mean 16.2413
_diffrn_detector_type Eos
_diffrn_measured_fraction_theta_full 0.963
_diffrn_measured_fraction_theta_max 0.921
_diffrn_measurement_device 'four-circle diffractometer'
_diffrn_measurement_device_type 'Rigaku Xcalibur Eos'
_diffrn_measurement_method '\w scans'
_diffrn_radiation_monochromator graphite
_diffrn_radiation_probe x-ray
_diffrn_radiation_type 'Mo K\a'
_diffrn_radiation_wavelength 0.71073
_diffrn_reflns_av_R_equivalents 0.0200
_diffrn_reflns_av_unetI/netI 0.0358
_diffrn_reflns_Laue_measured_fraction_full 0.963
_diffrn_reflns_Laue_measured_fraction_max 0.921
_diffrn_reflns_limit_h_max 7
_diffrn_reflns_limit_h_min -8
_diffrn_reflns_limit_k_max 21
_diffrn_reflns_limit_k_min -27
_diffrn_reflns_limit_l_max 9
_diffrn_reflns_limit_l_min -8
_diffrn_reflns_number 4092
_diffrn_reflns_point_group_measured_fraction_full 0.963
_diffrn_reflns_point_group_measured_fraction_max 0.921
_diffrn_reflns_theta_full 26.000
_diffrn_reflns_theta_max 26.566
_diffrn_reflns_theta_min 3.379
_diffrn_source 'fine-focus sealed X-ray tube'
_diffrn_source_type 'Enhance (Mo) X-ray Source'
_exptl_absorpt_coefficient_mu 0.114
_exptl_absorpt_correction_T_max 1.00000
_exptl_absorpt_correction_T_min 0.93281
_exptl_absorpt_correction_type multi-scan
_exptl_absorpt_process_details
;
(CrysAlis PRO; Rigaku OD, 2015)
;
_exptl_crystal_colour colourless
_exptl_crystal_density_diffrn 1.455
_exptl_crystal_description block
_exptl_crystal_F_000 512
_exptl_crystal_size_max 0.35
_exptl_crystal_size_mid 0.3
_exptl_crystal_size_min 0.3
_refine_diff_density_max 0.258
_refine_diff_density_min -0.189
_refine_diff_density_rms 0.040
_refine_ls_extinction_coef 0.080(5)
_refine_ls_extinction_expression Fc^*^=kFc[1+0.001xFc^2^\l^3^/sin(2\q)]^-1/4^
_refine_ls_extinction_method
;
SHELXL2014 (Sheldrick, 2015b)
;
_refine_ls_goodness_of_fit_ref 1.022
_refine_ls_hydrogen_treatment refall
_refine_ls_matrix_type full
_refine_ls_number_parameters 200
_refine_ls_number_reflns 2160
_refine_ls_number_restraints 0
_refine_ls_restrained_S_all 1.022
_refine_ls_R_factor_all 0.0552
_refine_ls_R_factor_gt 0.0406
_refine_ls_shift/su_max 0.000
_refine_ls_shift/su_mean 0.000
_refine_ls_structure_factor_coef Fsqd
_refine_ls_weighting_details 'w=1/[\s^2^(Fo^2^)+(0.0431P)^2^+0.2031P] where P=(Fo^2^+2Fc^2^)/3'
_refine_ls_weighting_scheme calc
_refine_ls_wR_factor_gt 0.0913
_refine_ls_wR_factor_ref 0.1028
_reflns_Friedel_coverage 0.000
_reflns_number_gt 1695
_reflns_number_total 2160
_reflns_threshold_expression 'I > 2\s(I)'
_cod_data_source_file yp3167sup1.cif
_cod_data_source_block 3
_cod_database_code 2021400
_shelx_shelxl_version_number 2014/7
_shelx_space_group_comment
;
The symmetry employed for this shelxl refinement is uniquely defined
by the following loop, which should always be used as a source of
symmetry information in preference to the above space-group names.
They are only intended as comments.
;
_exptl_absorpt_special_details
;
CrysAlisPro 1.171.38.46 (Rigaku Oxford Diffraction, 2015)
Empirical absorption correction using spherical harmonics,
implemented in SCALE3 ABSPACK scaling algorithm.
;

loop_
_space_group_symop_operation_xyz
'x, y, z'
'-x, y+1/2, -z+1/2'
'-x, -y, -z'
'x, -y-1/2, z-1/2'

loop_
_atom_site_label
_atom_site_type_symbol
_atom_site_fract_x
_atom_site_fract_y
_atom_site_fract_z
_atom_site_U_iso_or_equiv
_atom_site_adp_type
_atom_site_occupancy
_atom_site_site_symmetry_order
_atom_site_calc_flag
C1A C 0.9329(2) 0.55829(7) 0.4697(2) 0.0295(4) Uani 1 1 d
C2A C 0.8159(2) 0.50981(7) 0.41165(19) 0.0291(4) Uani 1 1 d
C3A C 0.8842(2) 0.45193(7) 0.4433(2) 0.0307(4) Uani 1 1 d
H3A H 0.804(2) 0.4189(7) 0.400(2) 0.033(4) Uiso 1 1 d
C7A C 0.8682(2) 0.62210(7) 0.4430(2) 0.0365(4) Uani 1 1 d
O71A O 0.7576(2) 0.63877(6) 0.56779(18) 0.0572(4) Uani 1 1 d
H71A H 0.699(4) 0.6754(13) 0.532(4) 0.107(9) Uiso 1 1 d
O72A O 0.92066(19) 0.65422(5) 0.32535(19) 0.0563(4) Uani 1 1 d
C8A C 0.6212(2) 0.52010(7) 0.3092(2) 0.0335(4) Uani 1 1 d
O81A O 0.51999(17) 0.47085(5) 0.28590(19) 0.0494(4) Uani 1 1 d
H81A H 0.393(4) 0.4780(11) 0.214(3) 0.099(8) Uiso 1 1 d
O82A O 0.56530(17) 0.56850(6) 0.25342(19) 0.0565(4) Uani 1 1 d
N1B N 0.2733(3) 0.82069(8) 0.3447(3) 0.0652(5) Uani 1 1 d
C2B C 0.2324(4) 0.76279(11) 0.3326(3) 0.0630(6) Uani 1 1 d
H2B H 0.106(4) 0.7544(11) 0.277(4) 0.098(9) Uiso 1 1 d
C3B C 0.3631(4) 0.71991(9) 0.3897(3) 0.0573(6) Uani 1 1 d
H3B H 0.330(3) 0.6799(11) 0.377(3) 0.075(7) Uiso 1 1 d
N4B N 0.5391(3) 0.73355(7) 0.4642(2) 0.0535(4) Uani 1 1 d
C5B C 0.5803(3) 0.79119(9) 0.4780(3) 0.0558(5) Uani 1 1 d
H5B H 0.702(3) 0.8009(10) 0.534(3) 0.073(7) Uiso 1 1 d
C6B C 0.4483(3) 0.83400(9) 0.4175(3) 0.0580(6) Uani 1 1 d
H6B H 0.482(3) 0.8755(10) 0.425(3) 0.076(7) Uiso 1 1 d
N1C N 0.82260(18) 0.51111(7) 0.90302(18) 0.0405(4) Uani 1 1 d
C2C C 0.8834(2) 0.45569(9) 0.9402(2) 0.0414(4) Uani 1 1 d
H2C H 0.799(3) 0.4240(8) 0.894(2) 0.051(5) Uiso 1 1 d
C3C C 1.0598(3) 0.44473(9) 1.0369(2) 0.0421(4) Uani 1 1 d
H3C H 1.100(3) 0.4049(9) 1.062(3) 0.057(6) Uiso 1 1 d

loop_
_atom_site_aniso_label
_atom_site_aniso_U_11
_atom_site_aniso_U_22
_atom_site_aniso_U_33
_atom_site_aniso_U_23
_atom_site_aniso_U_13
_atom_site_aniso_U_12
C1A 0.0271(8) 0.0299(8) 0.0307(7) 0.0020(6) 0.0006(6) 0.0024(7)
C2A 0.0234(7) 0.0324(8) 0.0305(8) 0.0016(6) -0.0005(6) 0.0003(7)
C3A 0.0260(8) 0.0296(8) 0.0349(8) -0.0012(6) -0.0022(6) -0.0026(7)
C7A 0.0286(8) 0.0334(9) 0.0449(9) 0.0017(7) -0.0055(7) 0.0012(7)
O71A 0.0679(9) 0.0445(8) 0.0609(9) 0.0061(6) 0.0144(7) 0.0265(7)
O72A 0.0534(8) 0.0397(7) 0.0768(9) 0.0189(7) 0.0119(7) 0.0015(6)
C8A 0.0259(8) 0.0377(9) 0.0351(8) 0.0018(7) -0.0034(6) 0.0017(7)
O81A 0.0293(7) 0.0404(7) 0.0728(9) -0.0013(6) -0.0170(6) -0.0026(5)
O82A 0.0389(7) 0.0447(8) 0.0792(9) 0.0176(7) -0.0200(7) 0.0016(6)
N1B 0.0644(12) 0.0521(11) 0.0770(12) 0.0085(9) -0.0004(10) 0.0121(9)
C2B 0.0560(13) 0.0649(15) 0.0661(14) 0.0042(11) -0.0007(11) -0.0088(12)
C3B 0.0769(16) 0.0378(11) 0.0581(12) -0.0027(9) 0.0115(11) -0.0077(11)
N4B 0.0641(12) 0.0404(9) 0.0574(10) 0.0033(7) 0.0126(8) 0.0131(8)
C5B 0.0557(13) 0.0494(12) 0.0607(13) -0.0022(10) 0.0013(11) -0.0002(10)
C6B 0.0712(15) 0.0334(10) 0.0684(13) -0.0012(10) 0.0051(11) 0.0005(11)
N1C 0.0259(7) 0.0553(10) 0.0383(8) -0.0008(7) -0.0039(6) -0.0001(7)
C2C 0.0327(9) 0.0498(11) 0.0404(9) -0.0010(8) -0.0014(7) -0.0067(9)
C3C 0.0372(10) 0.0443(11) 0.0432(9) 0.0016(8) -0.0021(7) 0.0023(9)

loop_
_atom_type_symbol
_atom_type_description
_atom_type_scat_dispersion_real
_atom_type_scat_dispersion_imag
_atom_type_scat_source
C C 0.0033 0.0016 'International Tables Vol C Tables 4.2.6.8 and 6.1.1.4'
H H 0.0000 0.0000 'International Tables Vol C Tables 4.2.6.8 and 6.1.1.4'
N N 0.0061 0.0033 'International Tables Vol C Tables 4.2.6.8 and 6.1.1.4'
O O 0.0106 0.0060 'International Tables Vol C Tables 4.2.6.8 and 6.1.1.4'

loop_
_geom_angle_atom_site_label_1
_geom_angle_atom_site_label_2
_geom_angle_atom_site_label_3
_geom_angle
_geom_angle_site_symmetry_1
C3A C1A C2A 119.49(14) 3_766
C3A C1A C7A 117.84(14) 3_766
C2A C1A C7A 122.67(13) .
C3A C2A C1A 119.60(14) .
C3A C2A C8A 120.21(14) .
C1A C2A C8A 120.15(14) .
C1A C3A C2A 120.90(14) 3_766
C1A C3A H3A 120.0(9) 3_766
C2A C3A H3A 119.1(9) .
O72A C7A O71A 124.89(16) .
O72A C7A C1A 122.85(15) .
O71A C7A C1A 112.18(14) .
C7A O71A H71A 109.9(16) .
O82A C8A O81A 124.12(14) .
O82A C8A C2A 123.15(15) .
O81A C8A C2A 112.73(13) .
C8A O81A H81A 111.9(14) .
C6B N1B C2B 115.7(2) .
N1B C2B C3B 122.3(2) .
N1B C2B H2B 113.9(16) .
C3B C2B H2B 123.8(16) .
N4B C3B C2B 121.8(2) .
N4B C3B H3B 118.3(15) .
C2B C3B H3B 119.9(15) .
C5B N4B C3B 116.17(19) .
N4B C5B C6B 121.5(2) .
N4B C5B H5B 116.4(14) .
C6B C5B H5B 122.1(14) .
N1B C6B C5B 122.5(2) .
N1B C6B H6B 117.1(14) .
C5B C6B H6B 120.3(14) .
C3C N1C C2C 117.07(15) 3_767
N1C C2C C3C 121.31(17) .
N1C C2C H2C 116.6(11) .
C3C C2C H2C 122.1(11) .
N1C C3C C2C 121.61(17) 3_767
N1C C3C H3C 118.5(12) 3_767
C2C C3C H3C 119.9(12) .

loop_
_geom_bond_atom_site_label_1
_geom_bond_atom_site_label_2
_geom_bond_distance
_geom_bond_site_symmetry_2
C1A C3A 1.382(2) 3_766
C1A C2A 1.396(2) .
C1A C7A 1.504(2) .
C2A C3A 1.390(2) .
C2A C8A 1.495(2) .
C3A C1A 1.383(2) 3_766
C3A H3A 0.960(16) .
C7A O72A 1.2036(19) .
C7A O71A 1.314(2) .
O71A H71A 0.94(3) .
C8A O82A 1.2043(19) .
C8A O81A 1.3119(19) .
O81A H81A 0.99(3) .
N1B C6B 1.314(3) .
N1B C2B 1.327(3) .
C2B C3B 1.359(3) .
C2B H2B 0.95(3) .
C3B N4B 1.326(3) .
C3B H3B 0.93(2) .
N4B C5B 1.323(3) .
C5B C6B 1.369(3) .
C5B H5B 0.93(2) .
C6B H6B 0.96(2) .
N1C C3C 1.328(2) 3_767
N1C C2C 1.328(2) .
C2C C3C 1.372(2) .
C2C H2C 0.960(19) .
C3C N1C 1.328(2) 3_767
C3C H3C 0.95(2) .

_cod_database_fobs_code 2021400
